data_7112806
loop_
_publ_author_name
'Cho, Eun Jin'
'Jung, Sera'
'Lee, Kwangho'
'Lee, Hong Joo'
'Nam, Kye Chun'
'Bae, Hyeun-Jong'

_publ_section_title
;
 Fluorescent receptor-immobilized silica-coated magnetic nanoparticles as
 a general binding agent for histidine-tagged proteins.
;
_journal_issue 35
_journal_name_full 'Chemical communications (Cambridge, England)'
_journal_page_first 6557
_journal_page_last 6559
_journal_paper_doi 10.1039/c0cc00991a
_journal_volume 46
_journal_year 2010
_chemical_formula_sum 'C15 H10 Cl3 Cu N3 O2'
_chemical_formula_weight 434.15
_chemical_name_systematic
;
?
;
_space_group_IT_number 12
_symmetry_cell_setting monoclinic
_symmetry_space_group_name_Hall '-C 2y'
_symmetry_space_group_name_H-M 'C 1 2/m 1'
_atom_sites_solution_hydrogens geom
_atom_sites_solution_primary direct
_atom_sites_solution_secondary difmap
_audit_creation_method SHELXTL
_cell_angle_alpha 90.00
_cell_angle_beta 111.5980(10)
_cell_angle_gamma 90.00
_cell_formula_units_Z 4
_cell_length_a 10.3495(7)
_cell_length_b 13.5576(9)
_cell_length_c 12.7601(9)
_cell_measurement_reflns_used 3561
_cell_measurement_temperature 173(2)
_cell_measurement_theta_max 28.28
_cell_measurement_theta_min 2.60
_cell_volume 1664.7(2)
_computing_cell_refinement 'Bruker SMART'
_computing_data_collection 'Bruker SMART'
_computing_data_reduction 'Bruker SAINT'
_computing_molecular_graphics 'Bruker SHELXTL'
_computing_publication_material 'Bruker SHELXTL'
_computing_structure_refinement 'Bruker SHELXTL'
_computing_structure_solution 'Bruker SHELXTL'
_diffrn_ambient_temperature 173(2)
_diffrn_measured_fraction_theta_full 0.952
_diffrn_measured_fraction_theta_max 0.952
_diffrn_measurement_device_type 'CCD area detector'
_diffrn_measurement_method 'phi and omega scans'
_diffrn_radiation_monochromator graphite
_diffrn_radiation_source 'fine-focus sealed tube'
_diffrn_radiation_type MoK\a
_diffrn_radiation_wavelength 0.71073
_diffrn_reflns_av_R_equivalents 0.0853
_diffrn_reflns_av_sigmaI/netI 0.0579
_diffrn_reflns_limit_h_max 13
_diffrn_reflns_limit_h_min -13
_diffrn_reflns_limit_k_max 18
_diffrn_reflns_limit_k_min -17
_diffrn_reflns_limit_l_max 16
_diffrn_reflns_limit_l_min -16
_diffrn_reflns_number 7471
_diffrn_reflns_theta_full 28.28
_diffrn_reflns_theta_max 28.28
_diffrn_reflns_theta_min 1.72
_exptl_absorpt_coefficient_mu 1.806
_exptl_absorpt_correction_type none
_exptl_crystal_colour blue
_exptl_crystal_density_diffrn 1.732
_exptl_crystal_density_method 'not measured'
_exptl_crystal_description block
_exptl_crystal_F_000 868
_exptl_crystal_size_max 0.30
_exptl_crystal_size_mid 0.10
_exptl_crystal_size_min 0.10
_refine_diff_density_max 0.796
_refine_diff_density_min -0.753
_refine_diff_density_rms 0.117
_refine_ls_extinction_method none
_refine_ls_goodness_of_fit_ref 1.121
_refine_ls_hydrogen_treatment constr
_refine_ls_matrix_type full
_refine_ls_number_parameters 118
_refine_ls_number_reflns 2055
_refine_ls_number_restraints 0
_refine_ls_restrained_S_all 1.121
_refine_ls_R_factor_all 0.0547
_refine_ls_R_factor_gt 0.0459
_refine_ls_shift/su_max 0.000
_refine_ls_shift/su_mean 0.000
_refine_ls_structure_factor_coef Fsqd
_refine_ls_weighting_details 'calc w=1/[\s^2^(Fo^2^)+(0.0356P)^2^+5.0687P] where P=(Fo^2^+2Fc^2^)/3'
_refine_ls_weighting_scheme calc
_refine_ls_wR_factor_gt 0.1025
_refine_ls_wR_factor_ref 0.1060
_reflns_number_gt 1752
_reflns_number_total 2055
_reflns_threshold_expression >2sigma(I)
_cod_data_source_file c0cc00991a.txt
_cod_data_source_block aaa
_cod_depositor_comments
;
The following automatic conversions were performed:

'_symmetry_cell_setting' value 'Monoclinic' changed to 'monoclinic'
according to
/usr/data/users/saulius/automatic-downloads/retrospective/RSC/lib/dictionaries/cif_core.dic
dictionary named 'cif_core.dic' version 2.4.2 from 2011-04-26.

Automatic conversion script
Id: cif_fix_values 2281 2013-09-26 08:29:07Z andrius 
;
_cod_original_sg_symbol_H-M C2/m
_cod_database_code 7112806

loop_
_symmetry_equiv_pos_as_xyz
'x, y, z'
'-x, y, -z'
'x+1/2, y+1/2, z'
'-x+1/2, y+1/2, -z'
'-x, -y, -z'
'x, -y, z'
'-x+1/2, -y+1/2, -z'
'x+1/2, -y+1/2, z'

loop_
_atom_site_label
_atom_site_type_symbol
_atom_site_fract_x
_atom_site_fract_y
_atom_site_fract_z
_atom_site_U_iso_or_equiv
_atom_site_adp_type
_atom_site_occupancy
_atom_site_symmetry_multiplicity
_atom_site_calc_flag
_atom_site_refinement_flags
Cu1 Cu 0.85542(5) 0.0000 0.34250(4) 0.01541(16) Uani 1 2 d S
Cl1 Cl 1.23994(13) 0.0000 0.04971(10) 0.0261(3) Uani 1 2 d S
Cl2 Cl 0.77727(13) 0.0000 0.48435(9) 0.0250(3) Uani 1 2 d S
Cl3 Cl 0.63965(11) 0.0000 0.16895(9) 0.0220(2) Uani 1 2 d S
O1W O 0.6497(3) 0.21021(17) 0.0485(2) 0.0328(6) Uani 1 1 d .
N1 N 0.8932(3) 0.14795(18) 0.3379(2) 0.0170(5) Uani 1 1 d .
N2 N 0.9765(4) 0.0000 0.2563(3) 0.0154(7) Uani 1 2 d S
C1 C 0.8474(3) 0.2210(2) 0.3863(3) 0.0204(6) Uani 1 1 d .
H1A H 0.7949 0.2048 0.4313 0.024 Uiso 1 1 calc R
C2 C 0.8742(3) 0.3196(2) 0.3727(3) 0.0241(7) Uani 1 1 d .
H2A H 0.8409 0.3697 0.4083 0.029 Uiso 1 1 calc R
C3 C 0.9493(4) 0.3441(2) 0.3072(3) 0.0248(7) Uani 1 1 d .
H3A H 0.9685 0.4112 0.2971 0.030 Uiso 1 1 calc R
C4 C 0.9966(3) 0.2692(2) 0.2561(3) 0.0203(6) Uani 1 1 d .
H4A H 1.0481 0.2843 0.2100 0.024 Uiso 1 1 calc R
C5 C 0.9675(3) 0.1721(2) 0.2734(2) 0.0159(6) Uani 1 1 d .
C6 C 1.0154(3) 0.0861(2) 0.2263(2) 0.0156(6) Uani 1 1 d .
C7 C 1.0973(3) 0.0897(2) 0.1613(2) 0.0183(6) Uani 1 1 d .
H7A H 1.1252 0.1507 0.1397 0.022 Uiso 1 1 calc R
C8 C 1.1368(5) 0.0000 0.1291(4) 0.0198(9) Uani 1 2 d S

loop_
_atom_site_aniso_label
_atom_site_aniso_U_11
_atom_site_aniso_U_22
_atom_site_aniso_U_33
_atom_site_aniso_U_23
_atom_site_aniso_U_13
_atom_site_aniso_U_12
Cu1 0.0219(3) 0.0127(3) 0.0158(3) 0.000 0.0119(2) 0.000
Cl1 0.0340(6) 0.0227(5) 0.0335(6) 0.000 0.0263(5) 0.000
Cl2 0.0379(7) 0.0233(5) 0.0221(5) 0.000 0.0207(5) 0.000
Cl3 0.0222(5) 0.0235(5) 0.0202(5) 0.000 0.0075(4) 0.000
O1W 0.0420(15) 0.0235(12) 0.0400(14) -0.0028(10) 0.0235(12) 0.0042(11)
N1 0.0188(13) 0.0163(11) 0.0171(12) -0.0020(9) 0.0080(10) 0.0002(10)
N2 0.0154(17) 0.0141(16) 0.0190(17) 0.000 0.0093(14) 0.000
C1 0.0226(15) 0.0220(15) 0.0182(14) -0.0034(11) 0.0095(12) 0.0031(13)
C2 0.0279(18) 0.0193(15) 0.0244(16) -0.0053(12) 0.0086(13) 0.0042(13)
C3 0.0312(19) 0.0136(14) 0.0272(17) -0.0009(12) 0.0080(14) 0.0012(12)
C4 0.0240(16) 0.0157(14) 0.0226(15) 0.0011(11) 0.0102(13) 0.0006(12)
C5 0.0160(14) 0.0169(14) 0.0147(13) -0.0029(10) 0.0054(11) -0.0005(11)
C6 0.0183(14) 0.0131(13) 0.0152(13) -0.0013(10) 0.0059(11) -0.0006(11)
C7 0.0236(16) 0.0129(13) 0.0201(15) 0.0020(11) 0.0102(12) -0.0015(11)
C8 0.019(2) 0.024(2) 0.019(2) 0.000 0.0105(17) 0.000

loop_
_atom_type_symbol
_atom_type_description
_atom_type_scat_dispersion_real
_atom_type_scat_dispersion_imag
_atom_type_scat_source
C C 0.0033 0.0016 'International Tables Vol C Tables 4.2.6.8 and 6.1.1.4'
H H 0.0000 0.0000 'International Tables Vol C Tables 4.2.6.8 and 6.1.1.4'
N N 0.0061 0.0033 'International Tables Vol C Tables 4.2.6.8 and 6.1.1.4'
O O 0.0106 0.0060 'International Tables Vol C Tables 4.2.6.8 and 6.1.1.4'
Cl Cl 0.1484 0.1585 'International Tables Vol C Tables 4.2.6.8 and 6.1.1.4'
Cu Cu 0.3201 1.2651 'International Tables Vol C Tables 4.2.6.8 and 6.1.1.4'

loop_
_geom_angle_atom_site_label_1
_geom_angle_atom_site_label_2
_geom_angle_atom_site_label_3
_geom_angle
_geom_angle_site_symmetry_1
_geom_angle_site_symmetry_3
N2 Cu1 N1 79.31(7) . .
N2 Cu1 N1 79.31(7) . 6
N1 Cu1 N1 156.54(14) . 6
N2 Cu1 Cl2 162.91(11) . .
N1 Cu1 Cl2 98.79(7) . .
N1 Cu1 Cl2 98.79(7) 6 .
N2 Cu1 Cl3 92.88(11) . .
N1 Cu1 Cl3 95.31(7) . .
N1 Cu1 Cl3 95.31(7) 6 .
Cl2 Cu1 Cl3 104.21(4) . .
C1 N1 C5 118.4(3) . .
C1 N1 Cu1 127.3(2) . .
C5 N1 Cu1 114.25(18) . .
C6 N2 C6 121.8(4) 6 .
C6 N2 Cu1 119.07(18) 6 .
C6 N2 Cu1 119.07(18) . .
N1 C1 C2 122.2(3) . .
C3 C2 C1 119.5(3) . .
C2 C3 C4 119.0(3) . .
C5 C4 C3 118.9(3) . .
N1 C5 C4 122.1(3) . .
N1 C5 C6 113.9(2) . .
C4 C5 C6 123.9(3) . .
N2 C6 C7 121.1(3) . .
N2 C6 C5 113.0(3) . .
C7 C6 C5 125.9(3) . .
C6 C7 C8 117.1(3) . .
C7 C8 C7 121.7(4) . 6
C7 C8 Cl1 119.12(19) . .
C7 C8 Cl1 119.12(19) 6 .

loop_
_geom_bond_atom_site_label_1
_geom_bond_atom_site_label_2
_geom_bond_distance
_geom_bond_site_symmetry_2
Cu1 N2 1.948(3) .
Cu1 N1 2.049(2) .
Cu1 N1 2.049(2) 6
Cu1 Cl2 2.2379(11) .
Cu1 Cl3 2.5001(12) .
Cl1 C8 1.722(4) .
N1 C1 1.343(4) .
N1 C5 1.356(4) .
N2 C6 1.336(3) 6
N2 C6 1.336(3) .
C1 C2 1.388(4) .
C2 C3 1.375(5) .
C3 C4 1.390(4) .
C4 C5 1.386(4) .
C5 C6 1.478(4) .
C6 C7 1.388(4) .
C7 C8 1.392(3) .
C8 C7 1.392(3) 6
